data_7154614
loop_
_publ_author_name
'Kogami, Masakazu'
'Koketsu, Mamoru'

_publ_section_title
;
 An efficient method for the synthesis of selenium modified nucleosides:
 its application in the synthesis of Se-adenosyl-l-selenomethionine
 (SeAM).
;
_journal_issue 36
_journal_name_full 'Organic &amp; biomolecular chemistry'
_journal_page_first 9405
_journal_page_last 9417
_journal_paper_doi 10.1039/c5ob01316j
_journal_volume 13
_journal_year 2015
_chemical_formula_moiety 'C17 H28 N2 O5 Se Si'
_chemical_formula_sum 'C17 H28 N2 O5 Se Si'
_chemical_formula_weight 447.46
_chemical_name_systematic
; 
 ? 
;
_space_group_IT_number 19
_symmetry_cell_setting orthorhombic
_symmetry_space_group_name_Hall 'P 2ac 2ab'
_symmetry_space_group_name_H-M 'P 21 21 21'
_atom_sites_solution_hydrogens geom
_atom_sites_solution_primary direct
_atom_sites_solution_secondary difmap
_audit_creation_method SHELXL-97
_audit_update_record
;
2015-06-05 deposited with the CCDC.
2015-07-27 downloaded from the CCDC.
;
_cell_angle_alpha 90.00
_cell_angle_beta 90.00
_cell_angle_gamma 90.00
_cell_formula_units_Z 4
_cell_length_a 7.621(2)
_cell_length_b 13.163(4)
_cell_length_c 23.299(7)
_cell_measurement_reflns_used 2924
_cell_measurement_temperature 293(2)
_cell_measurement_theta_max 27.4662
_cell_measurement_theta_min 3.0455
_cell_volume 2337.2(12)
_computing_cell_refinement CRYSTALCLEAR
_computing_data_collection CRYSTALCLEAR
_computing_data_reduction CRYSTALCLEAR
_computing_molecular_graphics 'Yadokari-XG 2009 (Wakita, Nemoto et al., 2009)'
_computing_publication_material 'Yadokari-XG 2009 (Wakita, Nemoto et al., 2009)'
_computing_structure_refinement 'SHELXL-97 (Sheldrick, 1997)'
_computing_structure_solution 'SHELXS-97 (Sheldrick, 1990)'
_diffrn_ambient_temperature 293(2)
_diffrn_detector_area_resol_mean 14.6199
_diffrn_measured_fraction_theta_full 0.988
_diffrn_measured_fraction_theta_max 0.988
_diffrn_measurement_device_type 'Rigaku/MSC Mercury CCD'
_diffrn_measurement_method dtprofit.ref
_diffrn_radiation_monochromator 'Graphite Monochromator'
_diffrn_radiation_source 'Rotating Anode'
_diffrn_radiation_type MoK\a
_diffrn_radiation_wavelength 0.71075
_diffrn_reflns_av_R_equivalents 0.0615
_diffrn_reflns_av_sigmaI/netI 0.0718
_diffrn_reflns_limit_h_max 9
_diffrn_reflns_limit_h_min -6
_diffrn_reflns_limit_k_max 17
_diffrn_reflns_limit_k_min -16
_diffrn_reflns_limit_l_max 30
_diffrn_reflns_limit_l_min -21
_diffrn_reflns_number 18705
_diffrn_reflns_theta_full 27.48
_diffrn_reflns_theta_max 27.48
_diffrn_reflns_theta_min 3.05
_exptl_absorpt_coefficient_mu 1.683
_exptl_absorpt_correction_T_max 0.7295
_exptl_absorpt_correction_T_min 0.7295
_exptl_absorpt_process_details 'REQAB (Rigaku, 1998)'
_exptl_crystal_colour colorless
_exptl_crystal_density_diffrn 1.272
_exptl_crystal_density_method 'not measured'
_exptl_crystal_description needle
_exptl_crystal_F_000 928
_exptl_crystal_size_max 0.20
_exptl_crystal_size_mid 0.20
_exptl_crystal_size_min 0.20
_refine_diff_density_max 0.756
_refine_diff_density_min -0.900
_refine_diff_density_rms 0.106
_refine_ls_abs_structure_details 'Flack H D (1983), Acta Cryst. A39, 876-881'
_refine_ls_abs_structure_Flack -0.01(3)
_refine_ls_extinction_method none
_refine_ls_goodness_of_fit_ref 1.088
_refine_ls_hydrogen_treatment constr
_refine_ls_matrix_type full
_refine_ls_number_parameters 240
_refine_ls_number_reflns 5295
_refine_ls_number_restraints 0
_refine_ls_restrained_S_all 1.088
_refine_ls_R_factor_all 0.1599
_refine_ls_R_factor_gt 0.1062
_refine_ls_shift/su_max 0.000
_refine_ls_shift/su_mean 0.000
_refine_ls_structure_factor_coef Fsqd
_refine_ls_weighting_details 'calc w=1/[\s^2^(Fo^2^)+(0.1617P)^2^+0.9922P] where P=(Fo^2^+2Fc^2^)/3'
_refine_ls_weighting_scheme calc
_refine_ls_wR_factor_gt 0.2754
_refine_ls_wR_factor_ref 0.3156
_reflns_number_gt 2950
_reflns_number_total 5295
_reflns_threshold_expression >2sigma(I)
_cod_data_source_file c5ob01316j2.cif
_cod_data_source_block compound01
_cod_depositor_comments 'Adding full bibliography for 7154614.cif.'
_cod_original_sg_symbol_H-M P212121
_cod_database_code 7154614

loop_
_symmetry_equiv_pos_as_xyz
'x, y, z'
'-x+1/2, -y, z+1/2'
'x+1/2, -y+1/2, -z'
'-x, y+1/2, -z+1/2'

loop_
_atom_site_label
_atom_site_type_symbol
_atom_site_fract_x
_atom_site_fract_y
_atom_site_fract_z
_atom_site_U_iso_or_equiv
_atom_site_adp_type
_atom_site_occupancy
_atom_site_symmetry_multiplicity
_atom_site_calc_flag
_atom_site_refinement_flags
C1 C 1.1475(15) 0.5829(8) 0.1166(5) 0.083(3) Uani 1 1 d .
N1 N 1.0268(11) 0.6260(6) 0.0773(4) 0.081(2) Uani 1 1 d .
H1 H 0.9497 0.5856 0.0629 0.097 Uiso 1 1 calc R
C2 C 1.0199(13) 0.7285(8) 0.0590(5) 0.077(3) Uani 1 1 d .
N2 N 1.1479(10) 0.7941(6) 0.0833(4) 0.072(2) Uani 1 1 d .
C3 C 1.2697(14) 0.7566(8) 0.1238(5) 0.082(3) Uani 1 1 d .
H3 H 1.3494 0.8019 0.1399 0.099 Uiso 1 1 calc R
C4 C 1.2766(16) 0.6576(8) 0.1406(5) 0.094(3) Uani 1 1 d .
H4 H 1.3611 0.6364 0.1668 0.112 Uiso 1 1 calc R
O1 O 1.1403(11) 0.4887(6) 0.1264(4) 0.104(2) Uani 1 1 d .
O2 O 0.9009(8) 0.7612(5) 0.0253(3) 0.0812(19) Uani 1 1 d .
C5 C 1.1523(12) 0.9053(7) 0.0698(4) 0.072(3) Uani 1 1 d .
H5 H 1.2677 0.9311 0.0813 0.087 Uiso 1 1 calc R
C6 C 1.1231(11) 0.9360(7) 0.0040(4) 0.069(2) Uani 1 1 d .
H6 H 1.1095 0.8765 -0.0208 0.082 Uiso 1 1 calc R
C7 C 0.9529(11) 1.0046(7) 0.0049(5) 0.077(3) Uani 1 1 d .
H7 H 0.8624 0.9795 -0.0214 0.093 Uiso 1 1 calc R
C8 C 0.8848(11) 1.0127(7) 0.0681(5) 0.075(2) Uani 1 1 d .
H8 H 0.8825 1.0846 0.0791 0.089 Uiso 1 1 calc R
O3 O 1.0203(7) 0.9599(5) 0.1033(3) 0.0730(16) Uani 1 1 d .
O4 O 1.2636(8) 1.0016(5) -0.0148(3) 0.080(2) Uani 1 1 d .
O5 O 1.0232(11) 1.1046(6) -0.0132(4) 0.102(3) Uani 1 1 d .
C9 C 1.1841(13) 1.0869(7) -0.0460(5) 0.077(3) Uani 1 1 d .
C10 C 1.307(2) 1.1803(10) -0.0378(7) 0.125(5) Uani 1 1 d .
H10 H 1.2449 1.2414 -0.0470 0.188 Uiso 1 1 calc R
H10A H 1.4073 1.1738 -0.0626 0.188 Uiso 1 1 calc R
H10B H 1.3462 1.1831 0.0014 0.188 Uiso 1 1 calc R
C11 C 1.1482(16) 1.0589(11) -0.1081(5) 0.103(4) Uani 1 1 d .
H11 H 1.0810 0.9973 -0.1096 0.154 Uiso 1 1 calc R
H11A H 1.2575 1.0491 -0.1279 0.154 Uiso 1 1 calc R
H11B H 1.0835 1.1126 -0.1263 0.154 Uiso 1 1 calc R
C12 C 0.7002(12) 0.9661(10) 0.0797(4) 0.082(3) Uani 1 1 d .
H12 H 0.7021 0.8955 0.0678 0.099 Uiso 1 1 calc R
H12A H 0.6155 1.0010 0.0556 0.099 Uiso 1 1 calc R
Se1 Se 0.61803(12) 0.97250(9) 0.15933(5) 0.0855(4) Uani 1 1 d .
C13 C 0.7427(14) 0.8500(11) 0.1897(5) 0.103(4) Uani 1 1 d .
H13 H 0.7193 0.7923 0.1649 0.123 Uiso 1 1 calc R
H13A H 0.8682 0.8623 0.1896 0.123 Uiso 1 1 calc R
C14 C 0.6801(17) 0.8253(12) 0.2524(5) 0.103(4) Uani 1 1 d .
H14 H 0.5575 0.8056 0.2514 0.124 Uiso 1 1 calc R
H14A H 0.6892 0.8864 0.2756 0.124 Uiso 1 1 calc R
Si1 Si 0.8139(5) 0.7182(3) 0.28874(15) 0.0920(10) Uani 1 1 d .
C15 C 0.794(2) 0.5907(14) 0.2484(6) 0.134(6) Uani 1 1 d .
H15 H 0.8561 0.5389 0.2693 0.201 Uiso 1 1 calc R
H15A H 0.8445 0.5974 0.2108 0.201 Uiso 1 1 calc R
H15B H 0.6730 0.5722 0.2451 0.201 Uiso 1 1 calc R
C16 C 0.7238(19) 0.7055(11) 0.3644(6) 0.112(4) Uani 1 1 d .
H16 H 0.7463 0.7669 0.3853 0.168 Uiso 1 1 calc R
H16A H 0.7800 0.6495 0.3833 0.168 Uiso 1 1 calc R
H16B H 0.5996 0.6936 0.3627 0.168 Uiso 1 1 calc R
C17 C 1.0557(18) 0.7554(13) 0.2927(7) 0.123(5) Uani 1 1 d .
H17 H 1.0656 0.8239 0.3064 0.185 Uiso 1 1 calc R
H17A H 1.1071 0.7506 0.2551 0.185 Uiso 1 1 calc R
H17B H 1.1159 0.7104 0.3184 0.185 Uiso 1 1 calc R

loop_
_atom_site_aniso_label
_atom_site_aniso_U_11
_atom_site_aniso_U_22
_atom_site_aniso_U_33
_atom_site_aniso_U_23
_atom_site_aniso_U_13
_atom_site_aniso_U_12
C1 0.105(8) 0.055(6) 0.089(8) 0.006(5) 0.004(6) -0.001(5)
N1 0.085(5) 0.063(5) 0.095(6) 0.011(4) -0.018(4) 0.000(4)
C2 0.081(6) 0.069(6) 0.082(7) 0.015(5) 0.001(5) -0.004(5)
N2 0.072(4) 0.064(4) 0.080(5) 0.010(4) -0.006(3) 0.002(3)
C3 0.091(6) 0.080(7) 0.077(7) 0.012(5) -0.014(5) -0.008(5)
C4 0.108(8) 0.080(7) 0.093(9) 0.013(6) -0.029(6) 0.009(6)
O1 0.115(5) 0.072(5) 0.124(7) 0.026(5) -0.004(5) 0.009(4)
O2 0.084(4) 0.071(4) 0.089(5) 0.010(4) -0.023(4) -0.012(3)
C5 0.070(5) 0.062(5) 0.085(8) 0.001(5) 0.005(4) -0.009(4)
C6 0.058(4) 0.067(5) 0.080(6) 0.008(4) 0.001(4) -0.002(4)
C7 0.067(4) 0.074(7) 0.091(7) 0.009(5) 0.010(4) -0.016(4)
C8 0.064(4) 0.061(5) 0.099(7) 0.005(5) 0.004(4) 0.006(4)
O3 0.071(3) 0.081(4) 0.067(4) -0.009(4) -0.001(3) 0.002(3)
O4 0.074(3) 0.078(5) 0.087(5) 0.021(4) 0.009(3) -0.004(3)
O5 0.115(5) 0.082(5) 0.109(7) 0.016(4) 0.034(5) 0.022(4)
C9 0.092(6) 0.048(5) 0.091(8) 0.010(5) 0.013(5) 0.006(4)
C10 0.173(14) 0.074(8) 0.129(13) -0.009(8) 0.033(10) -0.033(8)
C11 0.117(9) 0.130(11) 0.060(7) 0.005(7) 0.009(6) 0.000(7)
C12 0.071(5) 0.093(7) 0.082(7) 0.000(6) 0.013(4) -0.005(5)
Se1 0.0745(5) 0.0933(8) 0.0888(8) 0.0084(6) 0.0068(5) -0.0016(5)
C13 0.075(6) 0.147(11) 0.086(8) 0.009(8) 0.012(5) 0.002(7)
C14 0.117(8) 0.142(12) 0.051(7) 0.005(7) -0.008(5) -0.024(8)
Si1 0.110(2) 0.090(2) 0.075(2) 0.0044(18) -0.0044(16) -0.0043(16)
C15 0.176(14) 0.151(14) 0.075(9) -0.031(9) 0.022(9) -0.039(12)
C16 0.125(10) 0.104(10) 0.106(10) 0.016(8) 0.015(8) -0.017(8)
C17 0.121(10) 0.145(13) 0.105(12) -0.012(10) -0.007(8) 0.003(9)

loop_
_atom_type_symbol
_atom_type_description
_atom_type_scat_dispersion_real
_atom_type_scat_dispersion_imag
_atom_type_scat_source
C C 0.0033 0.0016 'International Tables Vol C Tables 4.2.6.8 and 6.1.1.4'
H H 0.0000 0.0000 'International Tables Vol C Tables 4.2.6.8 and 6.1.1.4'
N N 0.0061 0.0033 'International Tables Vol C Tables 4.2.6.8 and 6.1.1.4'
O O 0.0106 0.0060 'International Tables Vol C Tables 4.2.6.8 and 6.1.1.4'
Si Si 0.0817 0.0704 'International Tables Vol C Tables 4.2.6.8 and 6.1.1.4'
Se Se -0.0929 2.2259 'International Tables Vol C Tables 4.2.6.8 and 6.1.1.4'

loop_
_geom_angle_atom_site_label_1
_geom_angle_atom_site_label_2
_geom_angle_atom_site_label_3
_geom_angle
O1 C1 N1 118.8(11)
O1 C1 C4 127.3(11)
N1 C1 C4 113.9(8)
C1 N1 C2 126.9(9)
C1 N1 H1 116.6
C2 N1 H1 116.6
O2 C2 N2 121.9(9)
O2 C2 N1 122.3(9)
N2 C2 N1 115.7(9)
C3 N2 C2 120.3(8)
C3 N2 C5 117.9(8)
C2 N2 C5 121.7(8)
C4 C3 N2 123.5(10)
C4 C3 H3 118.3
N2 C3 H3 118.3
C3 C4 C1 119.7(10)
C3 C4 H4 120.1
C1 C4 H4 120.1
O3 C5 N2 110.6(7)
O3 C5 C6 107.0(7)
N2 C5 C6 116.5(8)
O3 C5 H5 107.5
N2 C5 H5 107.5
C6 C5 H5 107.5
O4 C6 C7 105.7(6)
O4 C6 C5 109.8(7)
C7 C6 C5 104.2(7)
O4 C6 H6 112.2
C7 C6 H6 112.2
C5 C6 H6 112.2
O5 C7 C6 102.0(7)
O5 C7 C8 109.1(8)
C6 C7 C8 108.9(8)
O5 C7 H7 112.1
C6 C7 H7 112.1
C8 C7 H7 112.1
O3 C8 C12 110.3(8)
O3 C8 C7 104.9(7)
C12 C8 C7 115.8(8)
O3 C8 H8 108.5
C12 C8 H8 108.5
C7 C8 H8 108.5
C5 O3 C8 114.2(7)
C6 O4 C9 107.5(7)
C9 O5 C7 108.0(7)
O5 C9 O4 102.0(8)
O5 C9 C11 112.7(9)
O4 C9 C11 111.2(9)
O5 C9 C10 108.3(9)
O4 C9 C10 107.0(10)
C11 C9 C10 114.6(10)
C9 C10 H10 109.5
C9 C10 H10A 109.5
H10 C10 H10A 109.5
C9 C10 H10B 109.5
H10 C10 H10B 109.5
H10A C10 H10B 109.5
C9 C11 H11 109.5
C9 C11 H11A 109.5
H11 C11 H11A 109.5
C9 C11 H11B 109.5
H11 C11 H11B 109.5
H11A C11 H11B 109.5
C8 C12 Se1 115.8(7)
C8 C12 H12 108.3
Se1 C12 H12 108.3
C8 C12 H12A 108.3
Se1 C12 H12A 108.3
H12 C12 H12A 107.4
C12 Se1 C13 98.5(5)
C14 C13 Se1 110.6(9)
C14 C13 H13 109.5
Se1 C13 H13 109.5
C14 C13 H13A 109.5
Se1 C13 H13A 109.5
H13 C13 H13A 108.1
C13 C14 Si1 113.4(10)
C13 C14 H14 108.9
Si1 C14 H14 108.9
C13 C14 H14A 108.9
Si1 C14 H14A 108.9
H14 C14 H14A 107.7
C16 Si1 C17 109.1(7)
C16 Si1 C14 106.2(6)
C17 Si1 C14 110.0(7)
C16 Si1 C15 110.4(6)
C17 Si1 C15 108.7(8)
C14 Si1 C15 112.4(8)
Si1 C15 H15 109.5
Si1 C15 H15A 109.5
H15 C15 H15A 109.5
Si1 C15 H15B 109.5
H15 C15 H15B 109.5
H15A C15 H15B 109.5
Si1 C16 H16 109.5
Si1 C16 H16A 109.5
H16 C16 H16A 109.5
Si1 C16 H16B 109.5
H16 C16 H16B 109.5
H16A C16 H16B 109.5
Si1 C17 H17 109.5
Si1 C17 H17A 109.5
H17 C17 H17A 109.5
Si1 C17 H17B 109.5
H17 C17 H17B 109.5
H17A C17 H17B 109.5

loop_
_geom_bond_atom_site_label_1
_geom_bond_atom_site_label_2
_geom_bond_distance
C1 O1 1.262(12)
C1 N1 1.418(14)
C1 C4 1.499(15)
N1 C2 1.416(13)
N1 H1 0.8600
C2 O2 1.275(12)
C2 N2 1.421(13)
N2 C3 1.413(12)
N2 C5 1.498(12)
C3 C4 1.361(15)
C3 H3 0.9300
C4 H4 0.9300
C5 O3 1.463(11)
C5 C6 1.600(13)
C5 H5 0.9800
C6 O4 1.444(10)
C6 C7 1.581(13)
C6 H6 0.9800
C7 O5 1.482(12)
C7 C8 1.565(14)
C7 H7 0.9800
C8 O3 1.491(11)
C8 C12 1.558(12)
C8 H8 0.9800
O4 C9 1.469(11)
O5 C9 1.464(12)
C9 C11 1.518(16)
C9 C10 1.560(16)
C10 H10 0.9600
C10 H10A 0.9600
C10 H10B 0.9600
C11 H11 0.9600
C11 H11A 0.9600
C11 H11B 0.9600
C12 Se1 1.960(10)
C12 H12 0.9700
C12 H12A 0.9700
Se1 C13 2.000(13)
C13 C14 1.572(15)
C13 H13 0.9700
C13 H13A 0.9700
C14 Si1 1.935(14)
C14 H14 0.9700
C14 H14A 0.9700
Si1 C16 1.899(13)
Si1 C17 1.909(15)
Si1 C15 1.929(16)
C15 H15 0.9600
C15 H15A 0.9600
C15 H15B 0.9600
C16 H16 0.9600
C16 H16A 0.9600
C16 H16B 0.9600
C17 H17 0.9600
C17 H17A 0.9600
C17 H17B 0.9600

loop_
_geom_torsion_atom_site_label_1
_geom_torsion_atom_site_label_2
_geom_torsion_atom_site_label_3
_geom_torsion_atom_site_label_4
_geom_torsion
O1 C1 N1 C2 -176.9(11)
C4 C1 N1 C2 0.8(16)
C1 N1 C2 O2 -176.7(10)
C1 N1 C2 N2 -0.2(16)
O2 C2 N2 C3 175.3(10)
N1 C2 N2 C3 -1.2(14)
O2 C2 N2 C5 -1.1(15)
N1 C2 N2 C5 -177.6(9)
C2 N2 C3 C4 2.1(16)
C5 N2 C3 C4 178.6(11)
N2 C3 C4 C1 -1.4(19)
O1 C1 C4 C3 177.5(12)
N1 C1 C4 C3 0.0(17)
C3 N2 C5 O3 -97.0(10)
C2 N2 C5 O3 79.5(11)
C3 N2 C5 C6 140.5(8)
C2 N2 C5 C6 -43.0(12)
O3 C5 C6 O4 108.1(8)
N2 C5 C6 O4 -127.6(8)
O3 C5 C6 C7 -4.8(9)
N2 C5 C6 C7 119.5(8)
O4 C6 C7 O5 -1.1(10)
C5 C6 C7 O5 114.6(8)
O4 C6 C7 C8 -116.3(8)
C5 C6 C7 C8 -0.5(9)
O5 C7 C8 O3 -105.0(8)
C6 C7 C8 O3 5.5(9)
O5 C7 C8 C12 133.2(9)
C6 C7 C8 C12 -116.3(9)
N2 C5 O3 C8 -118.8(8)
C6 C5 O3 C8 9.0(9)
C12 C8 O3 C5 116.2(9)
C7 C8 O3 C5 -9.2(9)
C7 C6 O4 C9 -22.1(10)
C5 C6 O4 C9 -134.0(8)
C6 C7 O5 C9 24.1(11)
C8 C7 O5 C9 139.1(8)
C7 O5 C9 O4 -37.8(10)
C7 O5 C9 C11 81.6(11)
C7 O5 C9 C10 -150.5(10)
C6 O4 C9 O5 36.8(10)
C6 O4 C9 C11 -83.7(10)
C6 O4 C9 C10 150.4(9)
O3 C8 C12 Se1 59.3(10)
C7 C8 C12 Se1 178.2(7)
C8 C12 Se1 C13 -82.6(9)
C12 Se1 C13 C14 -171.8(8)
Se1 C13 C14 Si1 -172.9(6)
C13 C14 Si1 C16 177.5(9)
C13 C14 Si1 C17 59.5(11)
C13 C14 Si1 C15 -61.8(11)
